data_7053549
loop_
_publ_author_name
'Leong, Wei Lee'
'Vittal, Jagadese J.'

_publ_section_title
;
 Alkali metal ion directed self-assembled Ni(ii) molecular clusters
;
_journal_issue 10
_journal_name_full 'New Journal of Chemistry'
_journal_page_first 2145
_journal_paper_doi 10.1039/c0nj00157k
_journal_volume 34
_journal_year 2010
_chemical_formula_sum 'C14 H15 N O5'
_chemical_formula_weight 277.27
_chemical_name_systematic
;
?
;
_space_group_IT_number 1
_symmetry_cell_setting triclinic
_symmetry_space_group_name_Hall 'P 1'
_symmetry_space_group_name_H-M 'P 1'
_atom_sites_solution_hydrogens geom
_atom_sites_solution_primary direct
_atom_sites_solution_secondary difmap
_audit_creation_method SHELXL-97
_cell_angle_alpha 88.144(2)
_cell_angle_beta 75.461(2)
_cell_angle_gamma 82.331(2)
_cell_formula_units_Z 1
_cell_length_a 5.3583(5)
_cell_length_b 5.8497(6)
_cell_length_c 10.4352(10)
_cell_measurement_reflns_used 1161
_cell_measurement_temperature 223(2)
_cell_measurement_theta_max 27.56
_cell_measurement_theta_min 3.51
_cell_volume 313.78(5)
_computing_structure_refinement 'SHELXL-97 (Sheldrick, 1997)'
_computing_structure_solution 'SHELXS-97 (Sheldrick, 1990)'
_diffrn_ambient_temperature 223(2)
_diffrn_measured_fraction_theta_full 0.992
_diffrn_measured_fraction_theta_max 0.992
_diffrn_radiation_monochromator graphite
_diffrn_radiation_source 'fine-focus sealed tube'
_diffrn_radiation_type MoK\a
_diffrn_radiation_wavelength 0.71073
_diffrn_reflns_av_R_equivalents 0.0066
_diffrn_reflns_av_sigmaI/netI 0.0177
_diffrn_reflns_limit_h_max 6
_diffrn_reflns_limit_h_min -6
_diffrn_reflns_limit_k_max 7
_diffrn_reflns_limit_k_min -7
_diffrn_reflns_limit_l_max 13
_diffrn_reflns_limit_l_min -9
_diffrn_reflns_number 3256
_diffrn_reflns_theta_full 27.48
_diffrn_reflns_theta_max 27.48
_diffrn_reflns_theta_min 2.02
_exptl_absorpt_coefficient_mu 0.112
_exptl_absorpt_correction_T_max 0.9866
_exptl_absorpt_correction_T_min 0.9671
_exptl_absorpt_correction_type empirical
_exptl_absorpt_process_details 'SADABS (Sheldrick, 2005)'
_exptl_crystal_colour colorless
_exptl_crystal_density_diffrn 1.467
_exptl_crystal_density_method 'not measured'
_exptl_crystal_description block
_exptl_crystal_F_000 146
_exptl_crystal_size_max 0.30
_exptl_crystal_size_mid 0.26
_exptl_crystal_size_min 0.12
_refine_diff_density_max 0.229
_refine_diff_density_min -0.225
_refine_diff_density_rms 0.054
_refine_ls_abs_structure_details 'Flack H D (1983), Acta Cryst. A39, 876-881'
_refine_ls_abs_structure_Flack 0.2(12)
_refine_ls_extinction_method none
_refine_ls_goodness_of_fit_ref 1.070
_refine_ls_matrix_type full
_refine_ls_number_parameters 184
_refine_ls_number_reflns 1669
_refine_ls_number_restraints 3
_refine_ls_restrained_S_all 1.069
_refine_ls_R_factor_all 0.0398
_refine_ls_R_factor_gt 0.0388
_refine_ls_shift/su_max 0.000
_refine_ls_shift/su_mean 0.000
_refine_ls_structure_factor_coef Fsqd
_refine_ls_weighting_details 'calc w=1/[\s^2^(Fo^2^)+(0.0624P)^2^+0.0729P] where P=(Fo^2^+2Fc^2^)/3'
_refine_ls_weighting_scheme calc
_refine_ls_wR_factor_gt 0.1007
_refine_ls_wR_factor_ref 0.1018
_reflns_number_gt 1624
_reflns_number_total 1669
_reflns_threshold_expression >2sigma(I)
_cod_data_source_file c0nj00157k.txt
_cod_data_source_block jj
_cod_original_sg_symbol_H-M P1
_cod_database_code 7053549

loop_
_symmetry_equiv_pos_as_xyz
'x, y, z'

loop_
_atom_site_label
_atom_site_type_symbol
_atom_site_fract_x
_atom_site_fract_y
_atom_site_fract_z
_atom_site_U_iso_or_equiv
_atom_site_adp_type
_atom_site_occupancy
_atom_site_symmetry_multiplicity
_atom_site_calc_flag
_atom_site_refinement_flags
N1 N 0.4323(3) 1.0302(3) 0.74907(19) 0.0237(4) Uani 1 1 d .
H1A H 0.6061 1.0138 0.7108 0.028 Uiso 1 1 calc R
H1B H 0.3914 0.8910 0.7834 0.028 Uiso 1 1 calc R
O1 O 0.6931(3) 1.0370(3) 0.41734(18) 0.0300(4) Uani 1 1 d .
O2 O 1.0462(4) 1.1746(3) 0.3031(2) 0.0439(5) Uani 1 1 d .
O3 O -0.0613(3) 0.7704(3) 0.67969(19) 0.0323(4) Uani 1 1 d .
H3 H -0.1395 0.6554 0.6879 0.048 Uiso 1 1 calc R
O4 O 0.3509(4) 1.6087(3) 0.86349(19) 0.0351(4) Uani 1 1 d .
O5 O 0.6880(4) 1.4101(3) 0.7216(2) 0.0376(4) Uani 1 1 d .
C1 C 0.8966(5) 1.0371(4) 0.3054(3) 0.0323(5) Uani 1 1 d .
C2 C 0.9080(5) 0.8754(4) 0.2022(3) 0.0337(5) Uani 1 1 d .
H2 H 1.0403 0.8766 0.1237 0.040 Uiso 1 1 calc R
C3 C 0.7361(4) 0.7224(4) 0.2139(2) 0.0287(5) Uani 1 1 d .
C4 C 0.5322(4) 0.7206(4) 0.3341(2) 0.0266(5) Uani 1 1 d .
C5 C 0.3427(5) 0.5703(4) 0.3576(3) 0.0296(5) Uani 1 1 d .
H5 H 0.3505 0.4576 0.2940 0.036 Uiso 1 1 calc R
C6 C 0.1460(4) 0.5840(4) 0.4714(3) 0.0296(5) Uani 1 1 d .
H6 H 0.0208 0.4814 0.4852 0.036 Uiso 1 1 calc R
C7 C 0.1318(4) 0.7513(3) 0.5671(2) 0.0261(5) Uani 1 1 d .
C8 C 0.3155(4) 0.9052(4) 0.5474(2) 0.0259(5) Uani 1 1 d .
C9 C 0.5137(4) 0.8844(3) 0.4315(2) 0.0253(5) Uani 1 1 d .
C10 C 0.7568(6) 0.5551(4) 0.1036(3) 0.0378(6) Uani 1 1 d .
H10A H 0.9006 0.5831 0.0298 0.057 Uiso 1 1 calc R
H10B H 0.5966 0.5762 0.0749 0.057 Uiso 1 1 calc R
H10C H 0.7866 0.3985 0.1351 0.057 Uiso 1 1 calc R
C11 C 0.2884(4) 1.0969(4) 0.6450(2) 0.0266(5) Uani 1 1 d .
H11A H 0.3544 1.2322 0.5973 0.032 Uiso 1 1 calc R
H11B H 0.1038 1.1400 0.6878 0.032 Uiso 1 1 calc R
C12 C 0.3720(4) 1.2029(4) 0.8598(2) 0.0265(5) Uani 1 1 d .
H12 H 0.1812 1.2338 0.8955 0.032 Uiso 1 1 calc R
C13 C 0.4959(6) 1.1027(4) 0.9684(3) 0.0390(6) Uani 1 1 d .
H13A H 0.6835 1.0919 0.9374 0.059 Uiso 1 1 calc R
H13B H 0.4466 0.9502 0.9915 0.059 Uiso 1 1 calc R
H13C H 0.4367 1.2019 1.0457 0.059 Uiso 1 1 calc R
C14 C 0.4776(4) 1.4298(4) 0.8090(2) 0.0266(4) Uani 1 1 d .

loop_
_atom_site_aniso_label
_atom_site_aniso_U_11
_atom_site_aniso_U_22
_atom_site_aniso_U_33
_atom_site_aniso_U_23
_atom_site_aniso_U_13
_atom_site_aniso_U_12
N1 0.0259(8) 0.0163(7) 0.0281(10) -0.0019(7) -0.0043(7) -0.0040(6)
O1 0.0318(8) 0.0259(8) 0.0350(9) -0.0031(7) -0.0088(7) -0.0113(6)
O2 0.0437(10) 0.0435(10) 0.0484(12) -0.0016(8) -0.0082(9) -0.0249(8)
O3 0.0315(8) 0.0248(8) 0.0390(10) 0.0002(6) -0.0032(7) -0.0092(6)
O4 0.0419(9) 0.0198(7) 0.0397(10) -0.0026(7) -0.0019(7) -0.0056(6)
O5 0.0333(8) 0.0238(7) 0.0497(11) -0.0029(7) 0.0047(8) -0.0105(6)
C1 0.0305(11) 0.0309(11) 0.0376(14) 0.0052(10) -0.0094(10) -0.0109(9)
C2 0.0319(11) 0.0380(12) 0.0309(13) 0.0025(10) -0.0044(10) -0.0103(9)
C3 0.0303(11) 0.0283(11) 0.0288(12) 0.0009(9) -0.0099(10) -0.0037(9)
C4 0.0271(10) 0.0239(10) 0.0303(12) -0.0002(8) -0.0092(9) -0.0049(8)
C5 0.0343(11) 0.0254(10) 0.0329(12) -0.0020(9) -0.0135(10) -0.0069(8)
C6 0.0306(11) 0.0235(10) 0.0395(13) 0.0028(9) -0.0141(10) -0.0110(9)
C7 0.0270(11) 0.0215(10) 0.0318(12) 0.0028(9) -0.0112(10) -0.0036(8)
C8 0.0286(11) 0.0203(9) 0.0319(12) 0.0001(8) -0.0128(9) -0.0040(8)
C9 0.0258(10) 0.0215(10) 0.0324(13) 0.0027(9) -0.0123(9) -0.0075(8)
C10 0.0447(14) 0.0358(13) 0.0319(13) -0.0023(10) -0.0062(11) -0.0081(11)
C11 0.0293(10) 0.0185(9) 0.0332(12) -0.0015(8) -0.0100(9) -0.0024(8)
C12 0.0299(10) 0.0192(9) 0.0289(11) -0.0040(8) -0.0013(9) -0.0087(8)
C13 0.0586(16) 0.0264(11) 0.0353(14) 0.0032(10) -0.0133(12) -0.0148(11)
C14 0.0330(11) 0.0192(9) 0.0300(11) 0.0007(8) -0.0096(9) -0.0086(8)

loop_
_atom_type_symbol
_atom_type_description
_atom_type_scat_dispersion_real
_atom_type_scat_dispersion_imag
_atom_type_scat_source
C C 0.0033 0.0016 'International Tables Vol C Tables 4.2.6.8 and 6.1.1.4'
H H 0.0000 0.0000 'International Tables Vol C Tables 4.2.6.8 and 6.1.1.4'
N N 0.0061 0.0033 'International Tables Vol C Tables 4.2.6.8 and 6.1.1.4'
O O 0.0106 0.0060 'International Tables Vol C Tables 4.2.6.8 and 6.1.1.4'

loop_
_geom_angle_atom_site_label_1
_geom_angle_atom_site_label_2
_geom_angle_atom_site_label_3
_geom_angle
C11 N1 C12 113.25(16)
C9 O1 C1 121.54(17)
O2 C1 O1 116.7(2)
O2 C1 C2 126.2(2)
O1 C1 C2 117.1(2)
C3 C2 C1 122.6(2)
C2 C3 C4 118.9(2)
C2 C3 C10 120.7(2)
C4 C3 C10 120.4(2)
C9 C4 C5 117.3(2)
C9 C4 C3 118.55(19)
C5 C4 C3 124.1(2)
C6 C5 C4 121.4(2)
C5 C6 C7 119.9(2)
O3 C7 C8 118.21(19)
O3 C7 C6 121.22(19)
C8 C7 C6 120.6(2)
C9 C8 C7 117.89(19)
C9 C8 C11 121.44(19)
C7 C8 C11 120.6(2)
O1 C9 C8 115.90(18)
O1 C9 C4 121.20(19)
C8 C9 C4 122.90(19)
N1 C11 C8 112.53(17)
N1 C12 C13 108.74(18)
N1 C12 C14 110.37(17)
C13 C12 C14 109.98(18)
O4 C14 O5 127.9(2)
O4 C14 C12 116.2(2)
O5 C14 C12 115.91(17)

loop_
_geom_bond_atom_site_label_1
_geom_bond_atom_site_label_2
_geom_bond_distance
N1 C11 1.496(3)
N1 C12 1.504(2)
O1 C9 1.376(2)
O1 C1 1.383(3)
O2 C1 1.205(3)
O3 C7 1.353(3)
O4 C14 1.239(3)
O5 C14 1.254(3)
C1 C2 1.441(4)
C2 C3 1.350(3)
C3 C4 1.443(3)
C3 C10 1.508(3)
C4 C9 1.396(3)
C4 C5 1.401(3)
C5 C6 1.373(4)
C6 C7 1.402(3)
C7 C8 1.394(3)
C8 C9 1.391(3)
C8 C11 1.507(3)
C12 C13 1.517(4)
C12 C14 1.538(3)
